data_1512619
loop_
_publ_author_name
'Janet B. Foley'
'Angela Herring'
'Bo Li'
'Evgeny Dikarev'

_publ_section_title
;
 Photochemical reactivity of Two Gold(I) Dinuclear Complexes,
 Cis/Trans-(AupNBT)2dppee: Isomerization for Cis-(AupNBT)2dppee Isomer,
 Wavelength Dependent Radical Substitution for trans--(AupNBT)2dppee.
;
_journal_name_full
;
Inorganica Chimica Acta
;
_journal_page_first 300
_journal_page_last 310
_journal_paper_doi 10.1016/j.ica.2012.03.030
_journal_volume 392
_journal_year 2012
_chemical_formula_moiety '(C38H30Au2N2O4P2S2) (CH2Cl2)2'
_chemical_formula_sum 'C40 H34 Au2 Cl4 N2 O4 P2 S2'
_chemical_formula_weight 1268.48
_space_group_IT_number 15
_symmetry_cell_setting monoclinic
_symmetry_space_group_name_Hall '-C 2yc'
_symmetry_space_group_name_H-M 'C 1 2/c 1'
_atom_sites_solution_hydrogens difmap
_atom_sites_solution_primary direct
_atom_sites_solution_secondary difmap
_cell_angle_alpha 90.00
_cell_angle_beta 102.5050(10)
_cell_angle_gamma 90.00
_cell_formula_units_Z 4
_cell_length_a 18.3627(10)
_cell_length_b 14.1750(8)
_cell_length_c 16.5005(9)
_cell_measurement_reflns_used 6535
_cell_measurement_temperature 173(2)
_cell_measurement_theta_max 28.22
_cell_measurement_theta_min 2.36
_cell_volume 4193.0(4)
_computing_cell_refinement 'Bruker SAINT'
_computing_data_collection 'Bruker SMART'
_computing_data_reduction 'Bruker SAINT'
_computing_molecular_graphics 'Bruker SHELXTL'
_computing_publication_material 'Bruker SHELXTL'
_computing_structure_refinement SHELXL-97
_computing_structure_solution SHELXS-97
_diffrn_ambient_temperature 173(2)
_diffrn_measured_fraction_theta_full 0.993
_diffrn_measured_fraction_theta_max 0.993
_diffrn_measurement_device_type 'Bruker SMART APEX CCD diffractometer'
_diffrn_measurement_method '0.3 degree \w scans'
_diffrn_radiation_monochromator graphite
_diffrn_radiation_source 'fine-focus sealed tube'
_diffrn_radiation_type MoK\a
_diffrn_radiation_wavelength 0.71073
_diffrn_reflns_av_R_equivalents 0.0169
_diffrn_reflns_av_sigmaI/netI 0.0168
_diffrn_reflns_limit_h_max 23
_diffrn_reflns_limit_h_min -23
_diffrn_reflns_limit_k_max 17
_diffrn_reflns_limit_k_min -18
_diffrn_reflns_limit_l_max 21
_diffrn_reflns_limit_l_min -21
_diffrn_reflns_number 17502
_diffrn_reflns_theta_full 27.00
_diffrn_reflns_theta_max 27.00
_diffrn_reflns_theta_min 1.83
_exptl_absorpt_coefficient_mu 7.464
_exptl_absorpt_correction_T_max 0.5866
_exptl_absorpt_correction_T_min 0.4006
_exptl_absorpt_correction_type multi-scan
_exptl_absorpt_process_details
;
Sheldrick, G.M. (2008). SADABS v2008/1. Bruker AXS Inc. Madison, WI USA.
;
_exptl_crystal_colour yellow
_exptl_crystal_density_diffrn 2.009
_exptl_crystal_density_method none
_exptl_crystal_description block
_exptl_crystal_F_000 2432
_exptl_crystal_size_max 0.15
_exptl_crystal_size_mid 0.09
_exptl_crystal_size_min 0.08
_refine_diff_density_max 1.356
_refine_diff_density_min -0.618
_refine_diff_density_rms 0.096
_refine_ls_extinction_method none
_refine_ls_goodness_of_fit_ref 1.057
_refine_ls_hydrogen_treatment mixed
_refine_ls_matrix_type full
_refine_ls_number_parameters 251
_refine_ls_number_reflns 4556
_refine_ls_number_restraints 1
_refine_ls_restrained_S_all 1.057
_refine_ls_R_factor_all 0.0250
_refine_ls_R_factor_gt 0.0220
_refine_ls_shift/su_max 0.001
_refine_ls_shift/su_mean 0.000
_refine_ls_structure_factor_coef Fsqd
_refine_ls_weighting_details 'calc w=1/[\s^2^(Fo^2^)+(0.0346P)^2^+5.8418P] where P=(Fo^2^+2Fc^2^)/3'
_refine_ls_weighting_scheme calc
_refine_ls_wR_factor_gt 0.0566
_refine_ls_wR_factor_ref 0.0580
_reflns_number_gt 4146
_reflns_number_total 4556
_reflns_threshold_expression >2sigma(I)
_cod_data_source_file ICA-2012-392-300-310-1.cif
_cod_data_source_block (1)_cis_(AupNBT)2dppee
_cod_database_code 1512619

loop_
_symmetry_equiv_pos_as_xyz
'x, y, z'
'-x, y, -z+1/2'
'x+1/2, y+1/2, z'
'-x+1/2, y+1/2, -z+1/2'
'-x, -y, -z'
'x, -y, z-1/2'
'-x+1/2, -y+1/2, -z'
'x+1/2, -y+1/2, z-1/2'

loop_
_atom_site_label
_atom_site_type_symbol
_atom_site_fract_x
_atom_site_fract_y
_atom_site_fract_z
_atom_site_U_iso_or_equiv
_atom_site_adp_type
_atom_site_occupancy
_atom_site_symmetry_multiplicity
_atom_site_calc_flag
_atom_site_refinement_flags
Au1 Au 0.442835(6) 0.784952(8) 0.169693(7) 0.03094(5) Uani 1 1 d .
S1 S 0.49261(5) 0.66723(6) 0.10118(6) 0.04099(19) Uani 1 1 d .
P1 P 0.39925(4) 0.91140(5) 0.22928(5) 0.02907(16) Uani 1 1 d .
O1 O 0.35776(18) 0.27806(19) 0.2419(2) 0.0613(8) Uani 1 1 d .
O2 O 0.4291(2) 0.21810(19) 0.16827(19) 0.0671(10) Uani 1 1 d .
N1 N 0.40139(19) 0.2856(2) 0.1956(2) 0.0451(8) Uani 1 1 d .
C1 C 0.46346(17) 1.0106(2) 0.2450(2) 0.0327(6) Uani 1 1 d D
H1 H 0.4420(18) 1.0699(16) 0.242(2) 0.039(9) Uiso 1 1 d D
C2 C 0.31486(17) 0.9664(2) 0.1697(2) 0.0328(6) Uani 1 1 d .
C3 C 0.28824(19) 0.9425(2) 0.0871(2) 0.0411(8) Uani 1 1 d .
H3 H 0.3129 0.8957 0.0616 0.049 Uiso 1 1 calc R
C4 C 0.2249(2) 0.9877(3) 0.0417(2) 0.0503(9) Uani 1 1 d .
H4 H 0.2065 0.9714 -0.0149 0.060 Uiso 1 1 calc R
C5 C 0.1894(2) 1.0546(3) 0.0775(3) 0.0483(9) Uani 1 1 d .
H5 H 0.1460 1.0843 0.0460 0.058 Uiso 1 1 calc R
C6 C 0.2159(2) 1.0797(3) 0.1594(2) 0.0463(8) Uani 1 1 d .
H6 H 0.1916 1.1273 0.1844 0.056 Uiso 1 1 calc R
C7 C 0.27842(18) 1.0345(3) 0.2046(2) 0.0426(8) Uani 1 1 d .
H7 H 0.2965 1.0511 0.2611 0.051 Uiso 1 1 calc R
C8 C 0.37857(16) 0.8891(2) 0.33038(19) 0.0307(6) Uani 1 1 d .
C9 C 0.42683(18) 0.9141(2) 0.4043(2) 0.0400(7) Uani 1 1 d .
H9 H 0.4722 0.9457 0.4032 0.048 Uiso 1 1 calc R
C10 C 0.4091(2) 0.8932(3) 0.4794(2) 0.0476(9) Uani 1 1 d .
H10 H 0.4425 0.9104 0.5296 0.057 Uiso 1 1 calc R
C11 C 0.3440(2) 0.8482(3) 0.4823(2) 0.0487(9) Uani 1 1 d .
H11 H 0.3319 0.8346 0.5342 0.058 Uiso 1 1 calc R
C12 C 0.2961(2) 0.8225(3) 0.4093(3) 0.0546(10) Uani 1 1 d .
H12 H 0.2507 0.7911 0.4111 0.066 Uiso 1 1 calc R
C13 C 0.3132(2) 0.8420(3) 0.3339(2) 0.0462(8) Uani 1 1 d .
H13 H 0.2801 0.8231 0.2840 0.055 Uiso 1 1 calc R
C14 C 0.46285(17) 0.5579(2) 0.13086(19) 0.0322(6) Uani 1 1 d .
C15 C 0.41057(18) 0.5463(2) 0.1804(2) 0.0361(7) Uani 1 1 d .
H15 H 0.3891 0.6002 0.2002 0.043 Uiso 1 1 calc R
C16 C 0.38984(19) 0.4574(2) 0.2010(2) 0.0382(7) Uani 1 1 d .
H16 H 0.3546 0.4499 0.2350 0.046 Uiso 1 1 calc R
C17 C 0.42100(19) 0.3794(2) 0.1712(2) 0.0362(7) Uani 1 1 d .
C18 C 0.47190(19) 0.3878(2) 0.1214(2) 0.0379(7) Uani 1 1 d .
H18 H 0.4919 0.3332 0.1008 0.045 Uiso 1 1 calc R
C19 C 0.49322(19) 0.4762(2) 0.1019(2) 0.0363(7) Uani 1 1 d .
H19 H 0.5290 0.4826 0.0684 0.044 Uiso 1 1 calc R
C20 C 0.33872(4) 0.75417(6) -0.07739(5) 0.0485(9) Uani 1 1 d .
H20A H 0.3436 0.7281 -0.0208 0.058 Uiso 1 1 calc R
H20B H 0.3482 0.7025 -0.1141 0.058 Uiso 1 1 calc R
Cl1 Cl 0.40482(4) 0.84255(6) -0.07533(5) 0.0727(3) Uani 1 1 d R
Cl2 Cl 0.24734(4) 0.79705(6) -0.11326(5) 0.0558(2) Uani 1 1 d R

loop_
_atom_site_aniso_label
_atom_site_aniso_U_11
_atom_site_aniso_U_22
_atom_site_aniso_U_33
_atom_site_aniso_U_23
_atom_site_aniso_U_13
_atom_site_aniso_U_12
Au1 0.02992(8) 0.02186(8) 0.04200(8) -0.00257(4) 0.00988(5) 0.00081(4)
S1 0.0494(5) 0.0267(4) 0.0530(5) -0.0034(3) 0.0247(4) 0.0021(3)
P1 0.0259(4) 0.0212(4) 0.0403(4) -0.0010(3) 0.0075(3) 0.0009(3)
O1 0.0555(18) 0.0500(18) 0.080(2) 0.0195(14) 0.0171(16) -0.0055(12)
O2 0.113(3) 0.0290(16) 0.063(2) 0.0045(12) 0.027(2) 0.0090(14)
N1 0.0522(19) 0.0340(17) 0.0422(17) 0.0059(12) -0.0049(15) -0.0009(12)
C1 0.0343(15) 0.0175(14) 0.0470(18) -0.0009(12) 0.0104(13) 0.0006(11)
C2 0.0312(15) 0.0271(15) 0.0399(16) 0.0032(13) 0.0071(13) -0.0031(12)
C3 0.0437(19) 0.0360(18) 0.0429(18) 0.0010(14) 0.0077(15) -0.0003(14)
C4 0.054(2) 0.045(2) 0.045(2) 0.0042(17) -0.0044(17) 0.0001(17)
C5 0.0324(17) 0.047(2) 0.061(2) 0.0164(18) 0.0011(16) 0.0029(15)
C6 0.0393(18) 0.045(2) 0.057(2) 0.0113(17) 0.0166(16) 0.0161(15)
C7 0.0341(17) 0.048(2) 0.0460(19) 0.0112(16) 0.0100(14) 0.0120(15)
C8 0.0286(15) 0.0243(14) 0.0395(16) -0.0006(12) 0.0083(12) 0.0045(11)
C9 0.0344(17) 0.0383(18) 0.0482(19) -0.0082(15) 0.0109(14) -0.0021(13)
C10 0.042(2) 0.060(2) 0.0400(19) -0.0064(17) 0.0066(15) 0.0032(17)
C11 0.049(2) 0.055(2) 0.0439(19) 0.0102(18) 0.0152(16) 0.0055(18)
C12 0.044(2) 0.064(3) 0.056(2) 0.013(2) 0.0108(18) -0.0142(19)
C13 0.0421(19) 0.049(2) 0.0451(19) 0.0029(17) 0.0052(15) -0.0149(16)
C14 0.0333(15) 0.0273(15) 0.0348(16) -0.0030(12) 0.0050(12) 0.0034(12)
C15 0.0367(17) 0.0299(16) 0.0429(18) -0.0014(13) 0.0112(14) 0.0058(13)
C16 0.0357(17) 0.0380(18) 0.0410(18) 0.0018(14) 0.0082(14) 0.0002(13)
C17 0.0380(16) 0.0294(16) 0.0351(16) 0.0029(13) -0.0052(13) 0.0015(13)
C18 0.0450(19) 0.0307(16) 0.0360(17) -0.0011(13) 0.0043(14) 0.0101(14)
C19 0.0404(17) 0.0327(16) 0.0370(16) -0.0030(13) 0.0113(14) 0.0049(13)
C20 0.047(2) 0.046(2) 0.052(2) 0.0064(18) 0.0107(17) -0.0063(17)
Cl1 0.0616(6) 0.0808(8) 0.0725(7) 0.0067(6) 0.0076(5) -0.0324(6)
Cl2 0.0449(5) 0.0646(6) 0.0561(6) 0.0016(5) 0.0070(4) -0.0008(4)

loop_
_atom_type_symbol
_atom_type_description
_atom_type_scat_dispersion_real
_atom_type_scat_dispersion_imag
_atom_type_scat_source
C C 0.0033 0.0016 'International Tables Vol C Tables 4.2.6.8 and 6.1.1.4'
H H 0.0000 0.0000 'International Tables Vol C Tables 4.2.6.8 and 6.1.1.4'
N N 0.0061 0.0033 'International Tables Vol C Tables 4.2.6.8 and 6.1.1.4'
O O 0.0106 0.0060 'International Tables Vol C Tables 4.2.6.8 and 6.1.1.4'
P P 0.1023 0.0942 'International Tables Vol C Tables 4.2.6.8 and 6.1.1.4'
S S 0.1246 0.1234 'International Tables Vol C Tables 4.2.6.8 and 6.1.1.4'
Cl Cl 0.1484 0.1585 'International Tables Vol C Tables 4.2.6.8 and 6.1.1.4'
Au Au -2.0133 8.8022 'International Tables Vol C Tables 4.2.6.8 and 6.1.1.4'

loop_
_geom_angle_atom_site_label_1
_geom_angle_atom_site_label_2
_geom_angle_atom_site_label_3
_geom_angle
_geom_angle_site_symmetry_1
_geom_angle_site_symmetry_3
P1 Au1 S1 174.10(3) . .
P1 Au1 Au1 82.10(2) . 2_655
S1 Au1 Au1 99.01(2) . 2_655
C14 S1 Au1 108.80(11) . .
C8 P1 C1 105.16(15) . .
C8 P1 C2 104.34(14) . .
C1 P1 C2 101.29(14) . .
C8 P1 Au1 115.05(10) . .
C1 P1 Au1 113.19(10) . .
C2 P1 Au1 116.26(11) . .
O2 N1 O1 123.1(3) . .
O2 N1 C17 117.9(3) . .
O1 N1 C17 119.1(3) . .
C1 C1 P1 129.07(10) 2_655 .
C1 C1 H1 115(2) 2_655 .
P1 C1 H1 116(2) . .
C7 C2 C3 119.0(3) . .
C7 C2 P1 120.7(3) . .
C3 C2 P1 120.2(2) . .
C2 C3 C4 119.4(3) . .
C2 C3 H3 120.3 . .
C4 C3 H3 120.3 . .
C5 C4 C3 120.7(4) . .
C5 C4 H4 119.7 . .
C3 C4 H4 119.7 . .
C4 C5 C6 120.4(3) . .
C4 C5 H5 119.8 . .
C6 C5 H5 119.8 . .
C5 C6 C7 118.9(4) . .
C5 C6 H6 120.5 . .
C7 C6 H6 120.5 . .
C2 C7 C6 121.6(4) . .
C2 C7 H7 119.2 . .
C6 C7 H7 119.2 . .
C13 C8 C9 118.7(3) . .
C13 C8 P1 118.5(3) . .
C9 C8 P1 122.8(2) . .
C10 C9 C8 120.3(3) . .
C10 C9 H9 119.9 . .
C8 C9 H9 119.9 . .
C11 C10 C9 120.7(3) . .
C11 C10 H10 119.7 . .
C9 C10 H10 119.7 . .
C10 C11 C12 119.5(4) . .
C10 C11 H11 120.2 . .
C12 C11 H11 120.2 . .
C13 C12 C11 120.6(4) . .
C13 C12 H12 119.7 . .
C11 C12 H12 119.7 . .
C12 C13 C8 120.3(3) . .
C12 C13 H13 119.9 . .
C8 C13 H13 119.9 . .
C15 C14 C19 118.2(3) . .
C15 C14 S1 124.3(2) . .
C19 C14 S1 117.5(2) . .
C16 C15 C14 120.8(3) . .
C16 C15 H15 119.6 . .
C14 C15 H15 119.6 . .
C15 C16 C17 119.1(3) . .
C15 C16 H16 120.5 . .
C17 C16 H16 120.5 . .
C18 C17 C16 121.9(3) . .
C18 C17 N1 119.0(3) . .
C16 C17 N1 119.1(3) . .
C19 C18 C17 118.9(3) . .
C19 C18 H18 120.5 . .
C17 C18 H18 120.5 . .
C18 C19 C14 121.1(3) . .
C18 C19 H19 119.5 . .
C14 C19 H19 119.5 . .
Cl1 C20 Cl2 111.6 . .
Cl1 C20 H20A 109.3 . .
Cl2 C20 H20A 109.3 . .
Cl1 C20 H20B 109.3 . .
Cl2 C20 H20B 109.3 . .
H20A C20 H20B 108.0 . .

loop_
_geom_bond_atom_site_label_1
_geom_bond_atom_site_label_2
_geom_bond_distance
_geom_bond_site_symmetry_2
Au1 P1 2.2717(8) .
Au1 S1 2.3120(8) .
Au1 Au1 3.0036(3) 2_655
S1 C14 1.749(3) .
P1 C8 1.817(3) .
P1 C1 1.817(3) .
P1 C2 1.821(3) .
O1 N1 1.226(5) .
O2 N1 1.215(4) .
N1 C17 1.457(4) .
C1 C1 1.316(6) 2_655
C1 H1 0.926(18) .
C2 C7 1.371(5) .
C2 C3 1.387(5) .
C3 C4 1.395(5) .
C3 H3 0.9500 .
C4 C5 1.357(6) .
C4 H4 0.9500 .
C5 C6 1.381(6) .
C5 H5 0.9500 .
C6 C7 1.383(5) .
C6 H6 0.9500 .
C7 H7 0.9500 .
C8 C13 1.385(4) .
C8 C9 1.390(4) .
C9 C10 1.379(5) .
C9 H9 0.9500 .
C10 C11 1.364(5) .
C10 H10 0.9500 .
C11 C12 1.378(6) .
C11 H11 0.9500 .
C12 C13 1.377(5) .
C12 H12 0.9500 .
C13 H13 0.9500 .
C14 C15 1.399(5) .
C14 C19 1.412(4) .
C15 C16 1.379(5) .
C15 H15 0.9500 .
C16 C17 1.384(5) .
C16 H16 0.9500 .
C17 C18 1.377(5) .
C18 C19 1.372(5) .
C18 H18 0.9500 .
C19 H19 0.9500 .
C20 Cl1 1.7396 .
C20 Cl2 1.7621 .
C20 H20A 0.9900 .
C20 H20B 0.9900 .

loop_
_geom_torsion_atom_site_label_1
_geom_torsion_atom_site_label_2
_geom_torsion_atom_site_label_3
_geom_torsion_atom_site_label_4
_geom_torsion
_geom_torsion_site_symmetry_1
_geom_torsion_site_symmetry_4
P1 Au1 S1 C14 -175.5(3) . .
Au1 Au1 S1 C14 84.08(11) 2_655 .
S1 Au1 P1 C8 -156.9(3) . .
Au1 Au1 P1 C8 -55.61(11) 2_655 .
S1 Au1 P1 C1 -35.9(3) . .
Au1 Au1 P1 C1 65.34(12) 2_655 .
S1 Au1 P1 C2 80.7(3) . .
Au1 Au1 P1 C2 -177.98(11) 2_655 .
C8 P1 C1 C1 100.0(5) . 2_655
C2 P1 C1 C1 -151.6(5) . 2_655
Au1 P1 C1 C1 -26.4(5) . 2_655
C8 P1 C2 C7 43.2(3) . .
C1 P1 C2 C7 -65.9(3) . .
Au1 P1 C2 C7 171.0(2) . .
C8 P1 C2 C3 -139.4(3) . .
C1 P1 C2 C3 111.5(3) . .
Au1 P1 C2 C3 -11.6(3) . .
C7 C2 C3 C4 -0.4(5) . .
P1 C2 C3 C4 -177.9(3) . .
C2 C3 C4 C5 0.1(6) . .
C3 C4 C5 C6 0.7(6) . .
C4 C5 C6 C7 -1.0(6) . .
C3 C2 C7 C6 0.1(5) . .
P1 C2 C7 C6 177.5(3) . .
C5 C6 C7 C2 0.7(6) . .
C1 P1 C8 C13 157.4(3) . .
C2 P1 C8 C13 51.3(3) . .
Au1 P1 C8 C13 -77.3(3) . .
C1 P1 C8 C9 -25.1(3) . .
C2 P1 C8 C9 -131.3(3) . .
Au1 P1 C8 C9 100.2(3) . .
C13 C8 C9 C10 -0.8(5) . .
P1 C8 C9 C10 -178.3(3) . .
C8 C9 C10 C11 -0.2(6) . .
C9 C10 C11 C12 0.7(6) . .
C10 C11 C12 C13 -0.1(7) . .
C11 C12 C13 C8 -1.0(6) . .
C9 C8 C13 C12 1.5(5) . .
P1 C8 C13 C12 179.0(3) . .
Au1 S1 C14 C15 6.8(3) . .
Au1 S1 C14 C19 -174.0(2) . .
C19 C14 C15 C16 0.6(5) . .
S1 C14 C15 C16 179.8(3) . .
C14 C15 C16 C17 -0.6(5) . .
C15 C16 C17 C18 -0.3(5) . .
C15 C16 C17 N1 177.6(3) . .
O2 N1 C17 C18 -2.6(5) . .
O1 N1 C17 C18 177.9(3) . .
O2 N1 C17 C16 179.5(3) . .
O1 N1 C17 C16 0.0(5) . .
C16 C17 C18 C19 1.2(5) . .
N1 C17 C18 C19 -176.7(3) . .
C17 C18 C19 C14 -1.2(5) . .
C15 C14 C19 C18 0.3(5) . .
S1 C14 C19 C18 -179.0(3) . .
